data_7230282
loop_
_publ_author_name
'Cindri\'c, Marina'
'Stilinovi\'c, Vladimir'
'Rub\<ci\'c, Mirta'
'Medak, Glorija'
'\<Si\<sak Jung, Dubravka'
'Vrdoljak, Vi\<snja'

_publ_section_title
;
 Supramolecular assembly of oxalatomolybdates controlled by the hydrogen
 bonding potential of Co(iii)-ammine cations
;
_journal_issue 13
_journal_name_full CrystEngComm
_journal_page_first 1889
_journal_paper_doi 10.1039/C7CE02205K
_journal_volume 20
_journal_year 2018
_chemical_formula_sum 'C14 H48 Co2 Mo N8 O23'
_chemical_formula_weight 910.40
_space_group_crystal_system triclinic
_space_group_IT_number 2
_space_group_name_Hall '-P 1'
_space_group_name_H-M_alt 'P -1'
_symmetry_space_group_name_Hall '-P 1'
_symmetry_space_group_name_H-M 'P -1'
_atom_sites_solution_hydrogens mixed
_audit_creation_method SHELXL-2014/7
_audit_update_record
;
2017-10-12 deposited with the CCDC.
2018-02-16 downloaded from the CCDC.
;
_cell_angle_alpha 67.802(7)
_cell_angle_beta 86.402(2)
_cell_angle_gamma 75.040(10)
_cell_formula_units_Z 2
_cell_length_a 10.0883(12)
_cell_length_b 11.9280(13)
_cell_length_c 15.268(4)
_cell_measurement_reflns_used 5156
_cell_measurement_temperature 295(2)
_cell_measurement_theta_max 37.4207
_cell_measurement_theta_min 3.7934
_cell_volume 1642.2(5)
_computing_structure_refinement 'SHELXL-2014/7 (Sheldrick, 2014)'
_diffrn_ambient_temperature 295(2)
_diffrn_detector_area_resol_mean 16.3426
_diffrn_measured_fraction_theta_full 0.980
_diffrn_measured_fraction_theta_max 0.969
_diffrn_measurement_device_type 'Oxford Diffraction Xcalibur Kappa CCD'
_diffrn_radiation_monochromator graphite
_diffrn_radiation_source 'Enhance (Mo) X-ray Source'
_diffrn_radiation_type 'Mo K\a'
_diffrn_radiation_wavelength 0.7107
_diffrn_reflns_av_R_equivalents 0.0548
_diffrn_reflns_av_unetI/netI 0.0785
_diffrn_reflns_Laue_measured_fraction_full 0.980
_diffrn_reflns_Laue_measured_fraction_max 0.969
_diffrn_reflns_limit_h_max 12
_diffrn_reflns_limit_h_min -12
_diffrn_reflns_limit_k_max 15
_diffrn_reflns_limit_k_min -15
_diffrn_reflns_limit_l_max 19
_diffrn_reflns_limit_l_min -19
_diffrn_reflns_number 11506
_diffrn_reflns_point_group_measured_fraction_full 0.980
_diffrn_reflns_point_group_measured_fraction_max 0.969
_diffrn_reflns_theta_full 25.242
_diffrn_reflns_theta_max 26.999
_diffrn_reflns_theta_min 3.815
_exptl_absorpt_coefficient_mu 1.475
_exptl_absorpt_correction_T_max 1.00000
_exptl_absorpt_correction_T_min 0.56096
_exptl_absorpt_correction_type multi-scan
_exptl_absorpt_process_details
;
CrysAlis RED, Oxford Diffraction Ltd.,
Version 1.171.32.29 (release 10-06-2008 CrysAlis171 .NET)
(compiled Jun 10 2008,16:49:55)
Empirical absorption correction using spherical harmonics,
 implemented in SCALE3 ABSPACK scaling algorithm.
;
_exptl_crystal_colour red
_exptl_crystal_density_diffrn 1.841
_exptl_crystal_description block
_exptl_crystal_F_000 936
_exptl_crystal_size_max 0.73
_exptl_crystal_size_mid 0.35
_exptl_crystal_size_min 0.21
_refine_diff_density_max 1.443
_refine_diff_density_min -1.566
_refine_diff_density_rms 0.146
_refine_ls_extinction_method none
_refine_ls_goodness_of_fit_ref 0.911
_refine_ls_hydrogen_treatment mixed
_refine_ls_matrix_type full
_refine_ls_number_parameters 475
_refine_ls_number_reflns 6948
_refine_ls_number_restraints 20
_refine_ls_restrained_S_all 0.909
_refine_ls_R_factor_all 0.0802
_refine_ls_R_factor_gt 0.0571
_refine_ls_shift/su_max 0.001
_refine_ls_shift/su_mean 0.000
_refine_ls_structure_factor_coef Fsqd
_refine_ls_weighting_details 'w=1/[\s^2^(Fo^2^)+(0.0807P)^2^] where P=(Fo^2^+2Fc^2^)/3'
_refine_ls_weighting_scheme calc
_refine_ls_wR_factor_gt 0.1320
_refine_ls_wR_factor_ref 0.1378
_reflns_Friedel_coverage 0.000
_reflns_number_gt 4549
_reflns_number_total 6948
_reflns_threshold_expression 'I > 2\s(I)'
_cod_data_source_file c7ce02205k2.cif
_cod_data_source_block 4c
_cod_depositor_comments 'Adding full bibliography for 7230277--7230284.cif.'
_cod_database_code 7230282
_shelx_shelxl_version_number 2014/7
_shelx_space_group_comment
;
The symmetry employed for this shelxl refinement is uniquely defined
by the following loop, which should always be used as a source of
symmetry information in preference to the above space-group names.
They are only intended as comments.
;

loop_
_space_group_symop_operation_xyz
'x, y, z'
'-x, -y, -z'

loop_
_atom_site_label
_atom_site_type_symbol
_atom_site_fract_x
_atom_site_fract_y
_atom_site_fract_z
_atom_site_U_iso_or_equiv
_atom_site_adp_type
_atom_site_occupancy
_atom_site_site_symmetry_order
_atom_site_calc_flag
_atom_site_refinement_flags_posn
_atom_site_refinement_flags_adp
O17 O 0.7506(4) 0.5758(4) 0.4580(3) 0.0611(11) Uani 1 1 d D .
H1W H 0.674(3) 0.575(5) 0.497(3) 0.092 Uiso 1 1 d D U
H2W H 0.794(5) 0.493(2) 0.498(4) 0.092 Uiso 1 1 d D U
O18 O 0.7647(4) 0.7755(4) 0.5147(3) 0.0593(11) Uani 1 1 d D .
H3W H 0.854(2) 0.786(5) 0.499(5) 0.089 Uiso 1 1 d D U
H4W H 0.783(5) 0.707(3) 0.494(4) 0.089 Uiso 1 1 d D U
O22 O 0.3818(4) 0.6904(4) 0.9102(3) 0.0670(12) Uani 1 1 d D .
H11W H 0.376(6) 0.608(2) 0.947(4) 0.100 Uiso 1 1 d D U
H12W H 0.463(4) 0.678(5) 0.945(4) 0.100 Uiso 1 1 d D U
O20 O 0.5134(4) 0.6816(5) 0.7504(3) 0.0667(12) Uani 1 1 d D .
H7W H 0.477(6) 0.619(4) 0.744(4) 0.100 Uiso 1 1 d D U
H8W H 0.472(6) 0.671(5) 0.810(2) 0.100 Uiso 1 1 d D U
O19 O 0.4700(5) 0.8776(4) 0.5631(3) 0.0667(12) Uani 1 1 d D .
H5W H 0.484(8) 0.814(5) 0.625(2) 0.100 Uiso 1 1 d D U
O21 O 0.0979(6) 0.8306(6) 0.0616(5) 0.1051(19) Uani 1 1 d D .
H9W H 0.112(9) 0.912(3) 0.032(7) 0.158 Uiso 1 1 d D U
O23 O -0.0435(5) 0.8405(7) 0.2123(5) 0.109(2) Uani 1 1 d D .
H13W H 0.009(6) 0.846(9) 0.157(2) 0.164 Uiso 1 1 d D U
H14W H 0.034(4) 0.785(7) 0.252(4) 0.164 Uiso 1 1 d D U
O16 O 0.0969(4) 0.6846(4) 0.4221(3) 0.0547(10) Uani 1 1 d . .
Mo1 Mo 0.13094(4) 0.81490(4) 0.42824(3) 0.03563(15) Uani 1 1 d . .
Co1 Co 0.43615(6) 0.17840(5) 0.81227(4) 0.02810(17) Uani 1 1 d . .
O1 O 0.3743(3) 0.0518(3) 0.9137(2) 0.0332(8) Uani 1 1 d . .
O12 O 0.3252(3) 0.5810(3) 0.6938(2) 0.0387(8) Uani 1 1 d . .
O2 O 0.2872(3) 0.2944(3) 0.8401(2) 0.0306(7) Uani 1 1 d . .
O10 O 0.3519(3) 0.7257(3) 0.4514(2) 0.0373(8) Uani 1 1 d . .
O9 O 0.1727(3) 0.7176(3) 0.5804(2) 0.0381(8) Uani 1 1 d . .
O15 O -0.0276(3) 0.8982(3) 0.4536(3) 0.0426(9) Uani 1 1 d . .
C13 C 0.4004(5) 0.6537(4) 0.5342(3) 0.0322(11) Uani 1 1 d . .
N2 N 0.5537(4) 0.1970(3) 0.8987(3) 0.0334(9) Uani 1 1 d . .
H2A H 0.5122 0.1903 0.9530 0.040 Uiso 1 1 calc R U
H2B H 0.6317 0.1369 0.9111 0.040 Uiso 1 1 calc R U
N3 N 0.5770(4) 0.0514(3) 0.7860(3) 0.0319(9) Uani 1 1 d . .
H3A H 0.6537 0.0770 0.7710 0.038 Uiso 1 1 calc R U
H3B H 0.5952 -0.0189 0.8372 0.038 Uiso 1 1 calc R U
N4 N 0.3175(4) 0.1621(4) 0.7247(3) 0.0379(10) Uani 1 1 d . .
H4A H 0.2334 0.1652 0.7467 0.046 Uiso 1 1 calc R U
H4B H 0.3119 0.2246 0.6687 0.046 Uiso 1 1 calc R U
C6 C 0.2182(5) 0.2403(4) 0.9091(3) 0.0319(11) Uani 1 1 d . .
N1 N 0.4957(4) 0.3144(3) 0.7165(3) 0.0324(9) Uani 1 1 d . .
H1A H 0.5218 0.2944 0.6664 0.039 Uiso 1 1 calc R U
H1B H 0.4260 0.3826 0.6980 0.039 Uiso 1 1 calc R U
O4 O 0.1159(3) 0.2955(3) 0.9391(2) 0.0379(8) Uani 1 1 d . .
O13 O 0.1627(4) 0.9027(3) 0.3126(2) 0.0511(10) Uani 1 1 d . .
O3 O 0.2127(4) 0.0353(3) 1.0212(3) 0.0451(9) Uani 1 1 d . .
C5 C 0.2688(5) 0.0970(4) 0.9531(3) 0.0327(11) Uani 1 1 d . .
O11 O 0.5180(4) 0.5918(4) 0.5561(3) 0.0536(10) Uani 1 1 d . .
C1 C 0.6109(5) 0.3409(5) 0.7533(4) 0.0386(12) Uani 1 1 d . .
H1C H 0.6154 0.4266 0.7183 0.046 Uiso 1 1 calc R U
H1D H 0.6972 0.2851 0.7480 0.046 Uiso 1 1 calc R U
C2 C 0.5834(5) 0.3202(5) 0.8553(4) 0.0405(12) Uani 1 1 d . .
H2C H 0.6629 0.3220 0.8868 0.049 Uiso 1 1 calc R U
H2D H 0.5056 0.3850 0.8602 0.049 Uiso 1 1 calc R U
C3 C 0.5288(5) 0.0273(5) 0.7058(4) 0.0413(13) Uani 1 1 d . .
H3C H 0.5757 -0.0563 0.7091 0.050 Uiso 1 1 calc R U
H3D H 0.5476 0.0873 0.6457 0.050 Uiso 1 1 calc R U
C14 C 0.2915(5) 0.6494(4) 0.6111(4) 0.0330(11) Uani 1 1 d . .
C4 C 0.3766(5) 0.0401(5) 0.7144(4) 0.0446(13) Uani 1 1 d . .
H4C H 0.3373 0.0391 0.6584 0.054 Uiso 1 1 calc R U
H4D H 0.3582 -0.0280 0.7693 0.054 Uiso 1 1 calc R U
O14 O 0.2135(4) 0.9545(3) 0.4695(3) 0.0449(9) Uani 1 1 d D .
H1O H 0.294(2) 0.925(5) 0.509(2) 0.067 Uiso 1 1 d D U
H2O H 0.158(3) 0.953(5) 0.5224(18) 0.067 Uiso 1 1 d D U
Co2 Co 0.92227(6) 0.67019(5) 0.80800(4) 0.02820(17) Uani 1 1 d . .
C7 C 1.0214(5) 0.5036(5) 0.7138(4) 0.0416(13) Uani 1 1 d . .
H7C H 1.0704 0.4182 0.7233 0.050 Uiso 1 1 calc R U
H7D H 1.0393 0.5581 0.6511 0.050 Uiso 1 1 calc R U
C8 C 0.8707(5) 0.5145(5) 0.7243(4) 0.0414(12) Uani 1 1 d . .
H8C H 0.8320 0.5045 0.6720 0.050 Uiso 1 1 calc R U
H8D H 0.8536 0.4510 0.7830 0.050 Uiso 1 1 calc R U
C9 C 1.0884(5) 0.8404(5) 0.7436(4) 0.0380(12) Uani 1 1 d . .
H9A H 1.0892 0.9265 0.7065 0.046 Uiso 1 1 calc R U
H9B H 1.1770 0.7865 0.7397 0.046 Uiso 1 1 calc R U
C10 C 1.0589(5) 0.8237(4) 0.8446(4) 0.0377(12) Uani 1 1 d . .
H10A H 1.1354 0.8321 0.8749 0.045 Uiso 1 1 calc R U
H10B H 0.9773 0.8862 0.8478 0.045 Uiso 1 1 calc R U
C11 C 0.7019(4) 0.7363(4) 0.9008(3) 0.0298(10) Uani 1 1 d . .
C12 C 0.7552(5) 0.5922(4) 0.9501(4) 0.0331(11) Uani 1 1 d . .
N5 N 1.0660(4) 0.5414(3) 0.7874(3) 0.0318(9) Uani 1 1 d . .
H5A H 1.1406 0.5696 0.7690 0.038 Uiso 1 1 calc R U
H5B H 1.0874 0.4752 0.8413 0.038 Uiso 1 1 calc R U
N6 N 0.8096(4) 0.6413(4) 0.7247(3) 0.0385(10) Uani 1 1 d . .
H6A H 0.7244 0.6470 0.7450 0.046 Uiso 1 1 calc R U
H6B H 0.8064 0.6985 0.6664 0.046 Uiso 1 1 calc R U
N7 N 0.9778(4) 0.8065(3) 0.7083(3) 0.0313(9) Uani 1 1 d . .
H7A H 1.0069 0.7837 0.6599 0.038 Uiso 1 1 calc R U
H7B H 0.9060 0.8728 0.6878 0.038 Uiso 1 1 calc R U
N8 N 1.0377(4) 0.6974(4) 0.8918(3) 0.0367(10) Uani 1 1 d . .
H8A H 0.9971 0.6905 0.9464 0.044 Uiso 1 1 calc R U
H8B H 1.1180 0.6405 0.9038 0.044 Uiso 1 1 calc R U
O7 O 0.6971(4) 0.5335(3) 1.0176(3) 0.0494(10) Uani 1 1 d . .
O5 O 0.8624(3) 0.5467(3) 0.9129(2) 0.0337(8) Uani 1 1 d . .
O6 O 0.7708(3) 0.7875(3) 0.8316(2) 0.0313(7) Uani 1 1 d . .
O8 O 0.5977(3) 0.7930(3) 0.9286(2) 0.0382(8) Uani 1 1 d . .

loop_
_atom_site_aniso_label
_atom_site_aniso_U_11
_atom_site_aniso_U_22
_atom_site_aniso_U_33
_atom_site_aniso_U_23
_atom_site_aniso_U_13
_atom_site_aniso_U_12
O17 0.056(3) 0.066(3) 0.058(3) -0.026(2) 0.025(2) -0.011(2)
O18 0.059(3) 0.065(3) 0.058(3) -0.025(2) 0.020(2) -0.023(2)
O22 0.050(3) 0.080(3) 0.075(3) -0.030(3) 0.013(2) -0.025(2)
O20 0.045(2) 0.096(3) 0.070(3) -0.039(3) 0.014(2) -0.027(2)
O19 0.062(3) 0.071(3) 0.067(3) -0.030(3) 0.001(3) -0.009(2)
O21 0.087(4) 0.129(5) 0.119(5) -0.060(4) 0.033(4) -0.046(4)
O23 0.052(3) 0.191(7) 0.121(5) -0.098(5) 0.001(3) -0.029(4)
O16 0.052(2) 0.055(2) 0.062(3) -0.032(2) 0.004(2) -0.0065(19)
Mo1 0.0300(2) 0.0393(3) 0.0322(3) -0.0161(2) 0.01270(19) 0.00161(18)
Co1 0.0231(3) 0.0298(3) 0.0255(3) -0.0109(3) 0.0116(3) 0.0016(3)
O1 0.0268(17) 0.0344(17) 0.0310(18) -0.0109(15) 0.0149(15) -0.0007(14)
O12 0.0357(19) 0.044(2) 0.0270(19) -0.0073(16) 0.0119(16) -0.0058(16)
O2 0.0264(16) 0.0302(17) 0.0255(17) -0.0073(14) 0.0104(14) 0.0022(13)
O10 0.0303(17) 0.0409(19) 0.034(2) -0.0157(17) 0.0198(16) 0.0006(15)
O9 0.0304(18) 0.0442(19) 0.0304(19) -0.0109(16) 0.0174(15) -0.0022(15)
O15 0.0320(18) 0.048(2) 0.043(2) -0.0203(18) 0.0116(16) -0.0005(16)
C13 0.031(3) 0.034(3) 0.027(3) -0.011(2) 0.016(2) -0.005(2)
N2 0.030(2) 0.033(2) 0.027(2) -0.0083(18) 0.0149(18) -0.0002(17)
N3 0.0263(19) 0.032(2) 0.029(2) -0.0111(18) 0.0090(17) 0.0034(17)
N4 0.033(2) 0.038(2) 0.037(2) -0.015(2) 0.0099(19) -0.0003(18)
C6 0.026(2) 0.037(3) 0.032(3) -0.016(2) 0.008(2) -0.002(2)
N1 0.031(2) 0.032(2) 0.025(2) -0.0082(17) 0.0144(17) 0.0006(17)
O4 0.0278(17) 0.0394(19) 0.039(2) -0.0176(17) 0.0158(16) 0.0047(15)
O13 0.047(2) 0.056(2) 0.029(2) -0.0053(18) 0.0133(17) 0.0055(18)
O3 0.039(2) 0.040(2) 0.045(2) -0.0098(18) 0.0245(18) -0.0065(17)
C5 0.026(2) 0.035(3) 0.031(3) -0.012(2) 0.006(2) 0.000(2)
O11 0.0297(19) 0.064(2) 0.045(2) -0.010(2) 0.0148(17) 0.0057(18)
C1 0.033(3) 0.037(3) 0.043(3) -0.015(2) 0.017(2) -0.009(2)
C2 0.039(3) 0.042(3) 0.041(3) -0.019(3) 0.010(2) -0.006(2)
C3 0.041(3) 0.044(3) 0.037(3) -0.022(3) 0.011(2) 0.001(2)
C14 0.028(2) 0.036(3) 0.035(3) -0.019(2) 0.019(2) -0.004(2)
C4 0.041(3) 0.049(3) 0.048(3) -0.028(3) 0.007(3) -0.004(3)
O14 0.0374(19) 0.045(2) 0.055(2) -0.029(2) 0.0187(18) -0.0043(17)
Co2 0.0210(3) 0.0307(3) 0.0263(3) -0.0102(3) 0.0125(3) 0.0010(2)
C7 0.040(3) 0.041(3) 0.043(3) -0.022(3) 0.017(3) -0.004(2)
C8 0.040(3) 0.048(3) 0.039(3) -0.022(3) 0.010(2) -0.009(2)
C9 0.029(3) 0.036(3) 0.045(3) -0.012(2) 0.018(2) -0.010(2)
C10 0.033(3) 0.040(3) 0.040(3) -0.018(2) 0.010(2) -0.005(2)
C11 0.021(2) 0.035(3) 0.034(3) -0.017(2) 0.008(2) -0.004(2)
C12 0.027(2) 0.039(3) 0.033(3) -0.015(2) 0.007(2) -0.006(2)
N5 0.0226(19) 0.032(2) 0.032(2) -0.0098(18) 0.0106(17) 0.0032(16)
N6 0.026(2) 0.044(2) 0.040(3) -0.015(2) 0.0157(19) -0.0044(18)
N7 0.030(2) 0.028(2) 0.024(2) -0.0034(17) 0.0117(17) -0.0001(16)
N8 0.032(2) 0.039(2) 0.028(2) -0.0100(19) 0.0119(18) 0.0017(18)
O7 0.049(2) 0.046(2) 0.048(2) -0.0155(19) 0.0324(19) -0.0125(18)
O5 0.0279(17) 0.0313(17) 0.0319(18) -0.0083(15) 0.0147(15) 0.0006(14)
O6 0.0251(16) 0.0290(16) 0.0303(18) -0.0080(14) 0.0138(14) 0.0014(13)
O8 0.0240(16) 0.0460(19) 0.041(2) -0.0218(17) 0.0163(15) 0.0020(15)

loop_
_atom_type_symbol
_atom_type_description
_atom_type_scat_dispersion_real
_atom_type_scat_dispersion_imag
_atom_type_scat_source
C C 0.0033 0.0016 'International Tables Vol C Tables 4.2.6.8 and 6.1.1.4'
H H 0.0000 0.0000 'International Tables Vol C Tables 4.2.6.8 and 6.1.1.4'
N N 0.0061 0.0033 'International Tables Vol C Tables 4.2.6.8 and 6.1.1.4'
O O 0.0106 0.0060 'International Tables Vol C Tables 4.2.6.8 and 6.1.1.4'
Co Co 0.3494 0.9721 'International Tables Vol C Tables 4.2.6.8 and 6.1.1.4'
Mo Mo -1.6832 0.6857 'International Tables Vol C Tables 4.2.6.8 and 6.1.1.4'

loop_
_geom_angle_atom_site_label_1
_geom_angle_atom_site_label_2
_geom_angle_atom_site_label_3
_geom_angle
O16 Mo1 O13 104.7(2)
O16 Mo1 O15 104.22(18)
O13 Mo1 O15 105.80(17)
O16 Mo1 O9 90.03(17)
O13 Mo1 O9 156.30(17)
O15 Mo1 O9 87.90(15)
O16 Mo1 O10 92.07(16)
O13 Mo1 O10 88.49(15)
O15 Mo1 O10 154.42(16)
O9 Mo1 O10 72.27(12)
O16 Mo1 O14 165.30(17)
O13 Mo1 O14 85.49(17)
O15 Mo1 O14 82.57(15)
O9 Mo1 O14 77.06(13)
O10 Mo1 O14 77.44(12)
O2 Co1 O1 85.69(13)
O2 Co1 N1 90.69(14)
O1 Co1 N1 175.18(15)
O2 Co1 N3 175.13(16)
O1 Co1 N3 90.55(15)
N1 Co1 N3 93.24(16)
O2 Co1 N2 89.14(15)
O1 Co1 N2 91.35(15)
N1 Co1 N2 85.41(17)
N3 Co1 N2 94.04(16)
O2 Co1 N4 90.40(15)
O1 Co1 N4 89.20(17)
N1 Co1 N4 94.01(18)
N3 Co1 N4 86.45(17)
N2 Co1 N4 179.25(17)
C5 O1 Co1 112.9(3)
C6 O2 Co1 112.5(3)
C13 O10 Mo1 119.8(3)
C14 O9 Mo1 119.5(3)
O11 C13 O10 126.8(4)
O11 C13 C14 120.2(4)
O10 C13 C14 113.0(4)
C2 N2 Co1 109.0(3)
C3 N3 Co1 109.6(3)
C4 N4 Co1 108.3(3)
O4 C6 O2 124.4(4)
O4 C6 C5 120.4(4)
O2 C6 C5 115.2(4)
C1 N1 Co1 110.7(3)
O3 C5 O1 125.2(4)
O3 C5 C6 121.0(4)
O1 C5 C6 113.8(4)
N1 C1 C2 106.2(4)
N2 C2 C1 106.8(4)
N3 C3 C4 107.2(4)
O12 C14 O9 125.9(4)
O12 C14 C13 119.2(4)
O9 C14 C13 114.8(4)
N4 C4 C3 106.1(4)
O6 Co2 O5 85.57(13)
O6 Co2 N5 175.11(16)
O5 Co2 N5 90.42(15)
O6 Co2 N6 91.54(15)
O5 Co2 N6 88.82(16)
N5 Co2 N6 85.57(17)
O6 Co2 N7 89.87(14)
O5 Co2 N7 174.31(15)
N5 Co2 N7 94.29(16)
N6 Co2 N7 94.71(18)
O6 Co2 N8 89.20(15)
O5 Co2 N8 91.12(16)
N5 Co2 N8 93.68(17)
N6 Co2 N8 179.24(16)
N7 Co2 N8 85.41(17)
N5 C7 C8 106.4(4)
N6 C8 C7 105.8(4)
N7 C9 C10 106.3(4)
N8 C10 C9 106.8(4)
O8 C11 O6 124.6(4)
O8 C11 C12 120.2(4)
O6 C11 C12 115.1(4)
O7 C12 O5 126.2(4)
O7 C12 C11 120.7(4)
O5 C12 C11 113.1(4)
C7 N5 Co2 110.7(3)
C8 N6 Co2 108.2(3)
C9 N7 Co2 110.5(3)
C10 N8 Co2 108.1(3)
C12 O5 Co2 113.4(3)
C11 O6 Co2 112.8(3)

loop_
_geom_bond_atom_site_label_1
_geom_bond_atom_site_label_2
_geom_bond_distance
O16 Mo1 1.712(4)
Mo1 O13 1.738(3)
Mo1 O15 1.757(3)
Mo1 O9 2.181(3)
Mo1 O10 2.195(3)
Mo1 O14 2.332(4)
Co1 O2 1.909(3)
Co1 O1 1.914(3)
Co1 N1 1.932(4)
Co1 N3 1.937(3)
Co1 N2 1.937(4)
Co1 N4 1.943(4)
O1 C5 1.286(5)
O12 C14 1.228(6)
O2 C6 1.279(5)
O10 C13 1.271(6)
O9 C14 1.264(5)
C13 O11 1.215(6)
C13 C14 1.553(6)
N2 C2 1.468(6)
N3 C3 1.494(6)
N4 C4 1.487(6)
C6 O4 1.236(5)
C6 C5 1.536(6)
N1 C1 1.474(7)
O3 C5 1.227(6)
C1 C2 1.501(7)
C3 C4 1.506(7)
Co2 O6 1.905(3)
Co2 O5 1.911(3)
Co2 N5 1.929(3)
Co2 N6 1.934(4)
Co2 N7 1.941(4)
Co2 N8 1.948(4)
C7 N5 1.489(6)
C7 C8 1.496(7)
C8 N6 1.482(6)
C9 N7 1.473(6)
C9 C10 1.499(7)
C10 N8 1.470(6)
C11 O8 1.239(5)
C11 O6 1.270(5)
C11 C12 1.551(7)
C12 O7 1.220(6)
C12 O5 1.280(5)
